data_7103372
loop_
_publ_author_name
'Hudnall, Todd W'
'Gabba\"i, Fran\,cois P'

_publ_section_title
;
 A BODIPY boronium cation for the sensing of fluoride ions.
;
_journal_issue 38
_journal_name_full 'Chemical communications (Cambridge, England)'
_journal_page_first 4596
_journal_page_last 4597
_journal_paper_doi 10.1039/b808740g
_journal_year 2008
_chemical_formula_moiety C14H17N2-B{F}{SO3CF3}
_chemical_formula_sum 'C15 H17 B F4 N2 O3 S'
_chemical_formula_weight 392.18
_chemical_name_common Bodipy-BFOTf
_chemical_name_systematic
;
?
;
_space_group_IT_number 14
_symmetry_cell_setting monoclinic
_symmetry_space_group_name_Hall '-P 2ybc'
_symmetry_space_group_name_H-M 'P 1 21/c 1'
_atom_sites_solution_hydrogens geom
_atom_sites_solution_primary direct
_atom_sites_solution_secondary difmap
_audit_creation_method SHELXL-97
_cell_angle_alpha 90.00
_cell_angle_beta 91.037(7)
_cell_angle_gamma 90.00
_cell_formula_units_Z 4
_cell_length_a 10.715(4)
_cell_length_b 11.143(4)
_cell_length_c 14.078(5)
_cell_measurement_temperature 110(2)
_cell_volume 1680.7(10)
_computing_cell_refinement SAINT-97
_computing_data_collection 'Bruker SMART-97'
_computing_data_reduction SAINT-97
_computing_structure_refinement 'SHELXL-97 (Sheldrick, 1997)'
_computing_structure_solution 'SHELXS-97 (Sheldrick, 1990)'
_diffrn_ambient_temperature 110(2)
_diffrn_measured_fraction_theta_full 0.951
_diffrn_measured_fraction_theta_max 0.951
_diffrn_measurement_device_type 'CCD area detector'
_diffrn_measurement_method 'phi and omega scans'
_diffrn_radiation_monochromator graphite
_diffrn_radiation_source 'fine-focus sealed tube'
_diffrn_radiation_type MoK\a
_diffrn_radiation_wavelength 0.71073
_diffrn_reflns_av_R_equivalents 0.0842
_diffrn_reflns_av_sigmaI/netI 0.0675
_diffrn_reflns_limit_h_max 7
_diffrn_reflns_limit_h_min -13
_diffrn_reflns_limit_k_max 14
_diffrn_reflns_limit_k_min -14
_diffrn_reflns_limit_l_max 18
_diffrn_reflns_limit_l_min -18
_diffrn_reflns_number 10057
_diffrn_reflns_theta_full 28.43
_diffrn_reflns_theta_max 28.43
_diffrn_reflns_theta_min 1.90
_exptl_absorpt_coefficient_mu 0.253
_exptl_absorpt_correction_type none
_exptl_absorpt_process_details none
_exptl_crystal_colour red
_exptl_crystal_density_diffrn 1.550
_exptl_crystal_density_method 'not measured'
_exptl_crystal_description block
_exptl_crystal_F_000 808
_exptl_crystal_size_max .322
_exptl_crystal_size_mid .262
_exptl_crystal_size_min .130
_refine_diff_density_max 0.623
_refine_diff_density_min -0.588
_refine_diff_density_rms 0.086
_refine_ls_extinction_method none
_refine_ls_goodness_of_fit_ref 1.007
_refine_ls_hydrogen_treatment constr
_refine_ls_matrix_type full
_refine_ls_number_parameters 235
_refine_ls_number_reflns 4022
_refine_ls_number_restraints 0
_refine_ls_restrained_S_all 1.007
_refine_ls_R_factor_all 0.0693
_refine_ls_R_factor_gt 0.0517
_refine_ls_shift/su_max 0.000
_refine_ls_shift/su_mean 0.000
_refine_ls_structure_factor_coef Fsqd
_refine_ls_weighting_details 'calc w=1/[\s^2^(Fo^2^)+(0.1099P)^2^+0.2441P] where P=(Fo^2^+2Fc^2^)/3'
_refine_ls_weighting_scheme calc
_refine_ls_wR_factor_gt 0.1574
_refine_ls_wR_factor_ref 0.1710
_reflns_number_gt 2959
_reflns_number_total 4022
_reflns_threshold_expression >2sigma(I)
_cod_data_source_file b808740g.txt
_cod_data_source_block t
_cod_depositor_comments
;
The following automatic conversions were performed:
'_symmetry_cell_setting' value 'Monoclinic' changed to 'monoclinic'
according to '/home/saulius/struct/CIF-dictionaries/cif_core.dic'
dictionary named 'cif_core.dic' version 2.4.1 from 2010-06-29.

Automatic conversion script
Id: cif_fix_enum 1527 2010-12-29 10:47:43Z saulius 
;
_cod_original_sg_symbol_H-M P2(1)/c
_cod_database_code 7103372

loop_
_symmetry_equiv_pos_as_xyz
'x, y, z'
'-x, y+1/2, -z+1/2'
'-x, -y, -z'
'x, -y-1/2, z-1/2'

loop_
_atom_site_label
_atom_site_type_symbol
_atom_site_fract_x
_atom_site_fract_y
_atom_site_fract_z
_atom_site_U_iso_or_equiv
_atom_site_adp_type
_atom_site_occupancy
_atom_site_symmetry_multiplicity
_atom_site_calc_flag
_atom_site_refinement_flags
_atom_site_disorder_assembly
_atom_site_disorder_group
S1 S 0.82313(5) 0.03147(5) 0.21689(4) 0.01836(18) Uani 1 1 d . . .
F1 F 0.82437(13) 0.05497(12) 0.48325(9) 0.0204(3) Uani 1 1 d . . .
O1 O 0.84834(15) 0.04098(14) 0.32228(11) 0.0188(4) Uani 1 1 d . . .
F2 F 0.96392(17) -0.15975(15) 0.21956(13) 0.0400(4) Uani 1 1 d . . .
O2 O 0.72054(16) -0.04471(16) 0.19410(12) 0.0250(4) Uani 1 1 d . . .
F3 F 0.96686(17) -0.05931(17) 0.08928(11) 0.0434(5) Uani 1 1 d . . .
N1 N 0.63758(17) 0.08954(16) 0.38981(13) 0.0162(4) Uani 1 1 d . . .
N2 N 0.72261(17) -0.11436(17) 0.41025(13) 0.0168(4) Uani 1 1 d . . .
F4 F 1.06552(14) 0.00608(18) 0.21256(14) 0.0444(5) Uani 1 1 d . . .
C4 C 0.5196(2) 0.04005(19) 0.37131(15) 0.0154(4) Uani 1 1 d . . .
C6 C 0.6030(2) -0.16140(19) 0.39166(15) 0.0161(4) Uani 1 1 d . . .
C12 C 0.3773(2) -0.1366(2) 0.34541(17) 0.0214(5) Uani 1 1 d . . .
H12A H 0.3812 -0.2226 0.3477 0.032 Uiso 1 1 calc R . .
H12B H 0.3526 -0.1114 0.2826 0.032 Uiso 1 1 calc R . .
H12C H 0.3175 -0.1085 0.3902 0.032 Uiso 1 1 calc R . .
C1 C 0.6278(2) 0.2109(2) 0.38834(16) 0.0179(5) Uani 1 1 d . . .
C5 C 0.5030(2) -0.08549(19) 0.36990(15) 0.0157(4) Uani 1 1 d . . .
C3 C 0.4340(2) 0.1366(2) 0.35826(16) 0.0177(5) Uani 1 1 d . . .
O3 O 0.83280(19) 0.14485(17) 0.17199(14) 0.0321(5) Uani 1 1 d . . .
C15 C 0.9637(2) -0.0503(2) 0.18325(19) 0.0263(5) Uani 1 1 d . . .
C13 C 0.5111(2) -0.3817(2) 0.39542(18) 0.0230(5) Uani 1 1 d . . .
H13A H 0.5461 -0.4592 0.4092 0.035 Uiso 1 1 calc R . .
H13B H 0.4774 -0.3810 0.3318 0.035 Uiso 1 1 calc R . .
H13C H 0.4459 -0.3647 0.4393 0.035 Uiso 1 1 calc R . .
C2 C 0.5032(2) 0.2412(2) 0.36955(16) 0.0190(5) Uani 1 1 d . . .
H2B H 0.4718 0.3188 0.3653 0.023 Uiso 1 1 calc R . .
C14 C 0.9357(2) -0.1880(2) 0.45775(19) 0.0256(5) Uani 1 1 d . . .
H14A H 0.9562 -0.1044 0.4530 0.038 Uiso 1 1 calc R . .
H14B H 0.9862 -0.2333 0.4149 0.038 Uiso 1 1 calc R . .
H14C H 0.9513 -0.2150 0.5216 0.038 Uiso 1 1 calc R . .
C8 C 0.7334(2) -0.3127(2) 0.43053(17) 0.0218(5) Uani 1 1 d . . .
H8A H 0.7655 -0.3884 0.4443 0.026 Uiso 1 1 calc R . .
B1 B 0.7561(2) 0.0175(2) 0.40552(18) 0.0172(5) Uani 1 1 d . . .
C10 C 0.7366(2) 0.2921(2) 0.40455(18) 0.0233(5) Uani 1 1 d . . .
H10A H 0.8104 0.2450 0.4160 0.035 Uiso 1 1 calc R . .
H10B H 0.7217 0.3422 0.4587 0.035 Uiso 1 1 calc R . .
H10C H 0.7479 0.3414 0.3495 0.035 Uiso 1 1 calc R . .
C9 C 0.8012(2) -0.2058(2) 0.43248(16) 0.0199(5) Uani 1 1 d . . .
C11 C 0.2969(2) 0.1349(2) 0.33626(18) 0.0235(5) Uani 1 1 d . . .
H11A H 0.2665 0.2157 0.3316 0.035 Uiso 1 1 calc R . .
H11B H 0.2543 0.0936 0.3860 0.035 Uiso 1 1 calc R . .
H11C H 0.2820 0.0942 0.2770 0.035 Uiso 1 1 calc R . .
C7 C 0.6106(2) -0.2884(2) 0.40480(16) 0.0180(5) Uani 1 1 d . . .

loop_
_atom_site_aniso_label
_atom_site_aniso_U_11
_atom_site_aniso_U_22
_atom_site_aniso_U_33
_atom_site_aniso_U_23
_atom_site_aniso_U_13
_atom_site_aniso_U_12
S1 0.0176(3) 0.0169(3) 0.0208(3) 0.0008(2) 0.0039(2) 0.0008(2)
F1 0.0196(7) 0.0192(7) 0.0224(7) -0.0034(5) -0.0016(5) -0.0029(5)
O1 0.0159(8) 0.0201(8) 0.0205(8) -0.0011(6) 0.0025(6) -0.0024(6)
F2 0.0424(10) 0.0265(8) 0.0513(11) 0.0008(7) 0.0071(8) 0.0150(7)
O2 0.0204(9) 0.0296(10) 0.0251(9) -0.0033(7) 0.0002(7) -0.0028(7)
F3 0.0450(11) 0.0579(11) 0.0276(9) -0.0092(8) 0.0131(8) 0.0114(9)
N1 0.0169(9) 0.0128(9) 0.0190(9) -0.0005(7) 0.0037(7) -0.0018(7)
N2 0.0162(9) 0.0156(9) 0.0185(9) 0.0009(7) 0.0006(7) -0.0010(7)
F4 0.0173(8) 0.0578(12) 0.0584(12) -0.0187(9) 0.0071(7) -0.0053(8)
C4 0.0170(11) 0.0156(10) 0.0137(10) -0.0007(8) 0.0023(8) -0.0023(8)
C6 0.0196(11) 0.0136(10) 0.0152(10) -0.0015(8) 0.0034(8) -0.0034(9)
C12 0.0197(11) 0.0189(11) 0.0257(12) -0.0032(9) 0.0013(9) -0.0030(9)
C1 0.0219(11) 0.0146(10) 0.0173(10) 0.0000(8) 0.0050(9) 0.0003(9)
C5 0.0186(11) 0.0173(10) 0.0114(10) -0.0017(8) 0.0027(8) -0.0030(9)
C3 0.0212(11) 0.0180(11) 0.0142(10) 0.0004(8) 0.0033(9) 0.0000(9)
O3 0.0385(11) 0.0230(9) 0.0349(11) 0.0099(8) 0.0054(8) 0.0023(8)
C15 0.0223(12) 0.0278(13) 0.0289(13) -0.0051(10) 0.0051(10) 0.0022(10)
C13 0.0270(13) 0.0157(11) 0.0265(12) -0.0024(9) 0.0048(10) -0.0039(10)
C2 0.0222(12) 0.0146(10) 0.0203(11) 0.0005(9) 0.0031(9) 0.0023(9)
C14 0.0209(12) 0.0243(12) 0.0316(13) 0.0020(10) 0.0014(10) 0.0042(10)
C8 0.0278(13) 0.0154(11) 0.0223(11) -0.0009(9) 0.0024(10) 0.0044(9)
B1 0.0171(12) 0.0147(12) 0.0198(12) -0.0013(9) 0.0027(10) -0.0008(10)
C10 0.0241(12) 0.0151(11) 0.0310(13) -0.0010(9) 0.0033(10) -0.0038(9)
C9 0.0218(12) 0.0195(11) 0.0184(11) -0.0001(9) 0.0027(9) 0.0024(9)
C11 0.0198(12) 0.0247(12) 0.0260(12) 0.0031(10) 0.0007(10) 0.0023(10)
C7 0.0242(12) 0.0138(10) 0.0163(10) -0.0019(8) 0.0049(9) -0.0005(9)

loop_
_atom_type_symbol
_atom_type_description
_atom_type_scat_dispersion_real
_atom_type_scat_dispersion_imag
_atom_type_scat_source
C C 0.0033 0.0016 'International Tables Vol C Tables 4.2.6.8 and 6.1.1.4'
H H 0.0000 0.0000 'International Tables Vol C Tables 4.2.6.8 and 6.1.1.4'
N N 0.0061 0.0033 'International Tables Vol C Tables 4.2.6.8 and 6.1.1.4'
O O 0.0106 0.0060 'International Tables Vol C Tables 4.2.6.8 and 6.1.1.4'
F F 0.0171 0.0103 'International Tables Vol C Tables 4.2.6.8 and 6.1.1.4'
S S 0.1246 0.1234 'International Tables Vol C Tables 4.2.6.8 and 6.1.1.4'
B B 0.0013 0.0007 'International Tables Vol C Tables 4.2.6.8 and 6.1.1.4'

loop_
_geom_angle_atom_site_label_1
_geom_angle_atom_site_label_2
_geom_angle_atom_site_label_3
_geom_angle
_geom_angle_site_symmetry_1
_geom_angle_site_symmetry_3
_geom_angle_publ_flag
O3 S1 O2 119.62(12) . . ?
O3 S1 O1 111.30(11) . . ?
O2 S1 O1 112.86(10) . . ?
O3 S1 C15 105.15(12) . . ?
O2 S1 C15 106.32(12) . . ?
O1 S1 C15 98.98(11) . . ?
S1 O1 B1 128.30(15) . . ?
C1 N1 C4 108.71(18) . . ?
C1 N1 B1 126.47(19) . . ?
C4 N1 B1 124.80(18) . . ?
C9 N2 C6 108.86(19) . . ?
C9 N2 B1 126.4(2) . . ?
C6 N2 B1 124.75(19) . . ?
N1 C4 C5 120.4(2) . . ?
N1 C4 C3 107.69(19) . . ?
C5 C4 C3 131.9(2) . . ?
C5 C6 N2 120.63(19) . . ?
C5 C6 C7 132.1(2) . . ?
N2 C6 C7 107.2(2) . . ?
C5 C12 H12A 109.5 . . ?
C5 C12 H12B 109.5 . . ?
H12A C12 H12B 109.5 . . ?
C5 C12 H12C 109.5 . . ?
H12A C12 H12C 109.5 . . ?
H12B C12 H12C 109.5 . . ?
N1 C1 C2 108.5(2) . . ?
N1 C1 C10 122.9(2) . . ?
C2 C1 C10 128.7(2) . . ?
C6 C5 C4 120.1(2) . . ?
C6 C5 C12 120.3(2) . . ?
C4 C5 C12 119.6(2) . . ?
C2 C3 C4 106.2(2) . . ?
C2 C3 C11 123.7(2) . . ?
C4 C3 C11 130.2(2) . . ?
F4 C15 F2 108.8(2) . . ?
F4 C15 F3 108.2(2) . . ?
F2 C15 F3 108.4(2) . . ?
F4 C15 S1 111.23(18) . . ?
F2 C15 S1 110.80(18) . . ?
F3 C15 S1 109.37(18) . . ?
C7 C13 H13A 109.5 . . ?
C7 C13 H13B 109.5 . . ?
H13A C13 H13B 109.5 . . ?
C7 C13 H13C 109.5 . . ?
H13A C13 H13C 109.5 . . ?
H13B C13 H13C 109.5 . . ?
C3 C2 C1 109.0(2) . . ?
C3 C2 H2B 125.5 . . ?
C1 C2 H2B 125.5 . . ?
C9 C14 H14A 109.5 . . ?
C9 C14 H14B 109.5 . . ?
H14A C14 H14B 109.5 . . ?
C9 C14 H14C 109.5 . . ?
H14A C14 H14C 109.5 . . ?
H14B C14 H14C 109.5 . . ?
C7 C8 C9 109.3(2) . . ?
C7 C8 H8A 125.4 . . ?
C9 C8 H8A 125.4 . . ?
F1 B1 N2 112.57(19) . . ?
F1 B1 N1 112.90(19) . . ?
N2 B1 N1 108.75(19) . . ?
F1 B1 O1 102.22(18) . . ?
N2 B1 O1 110.34(18) . . ?
N1 B1 O1 109.91(18) . . ?
C1 C10 H10A 109.5 . . ?
C1 C10 H10B 109.5 . . ?
H10A C10 H10B 109.5 . . ?
C1 C10 H10C 109.5 . . ?
H10A C10 H10C 109.5 . . ?
H10B C10 H10C 109.5 . . ?
N2 C9 C8 108.4(2) . . ?
N2 C9 C14 123.3(2) . . ?
C8 C9 C14 128.2(2) . . ?
C3 C11 H11A 109.5 . . ?
C3 C11 H11B 109.5 . . ?
H11A C11 H11B 109.5 . . ?
C3 C11 H11C 109.5 . . ?
H11A C11 H11C 109.5 . . ?
H11B C11 H11C 109.5 . . ?
C8 C7 C6 106.2(2) . . ?
C8 C7 C13 124.1(2) . . ?
C6 C7 C13 129.7(2) . . ?

loop_
_geom_bond_atom_site_label_1
_geom_bond_atom_site_label_2
_geom_bond_distance
_geom_bond_site_symmetry_2
_geom_bond_publ_flag
S1 O3 1.4173(19) . ?
S1 O2 1.4211(18) . ?
S1 O1 1.5069(18) . ?
S1 C15 1.830(3) . ?
F1 B1 1.370(3) . ?
O1 B1 1.568(3) . ?
F2 C15 1.322(3) . ?
F3 C15 1.328(3) . ?
N1 C1 1.357(3) . ?
N1 C4 1.400(3) . ?
N1 B1 1.515(3) . ?
N2 C9 1.355(3) . ?
N2 C6 1.405(3) . ?
N2 B1 1.515(3) . ?
F4 C15 1.319(3) . ?
C4 C5 1.410(3) . ?
C4 C3 1.423(3) . ?
C6 C5 1.395(3) . ?
C6 C7 1.429(3) . ?
C12 C5 1.497(3) . ?
C12 H12A 0.9600 . ?
C12 H12B 0.9600 . ?
C12 H12C 0.9600 . ?
C1 C2 1.397(3) . ?
C1 C10 1.490(3) . ?
C3 C2 1.390(3) . ?
C3 C11 1.496(3) . ?
C13 C7 1.493(3) . ?
C13 H13A 0.9600 . ?
C13 H13B 0.9600 . ?
C13 H13C 0.9600 . ?
C2 H2B 0.9300 . ?
C14 C9 1.492(3) . ?
C14 H14A 0.9600 . ?
C14 H14B 0.9600 . ?
C14 H14C 0.9600 . ?
C8 C7 1.385(3) . ?
C8 C9 1.395(3) . ?
C8 H8A 0.9300 . ?
C10 H10A 0.9600 . ?
C10 H10B 0.9600 . ?
C10 H10C 0.9600 . ?
C11 H11A 0.9600 . ?
C11 H11B 0.9600 . ?
C11 H11C 0.9600 . ?
